data_8106580
loop_
_publ_author_name
'Brito, Iv\'an'
'Araneda, Catherine'
'C\'ardenas, Alejandro'

_publ_section_title
;
 Crystal structure of
 catena-poly[dichlorido-(\m-ethane-1,2-diyl-bis-(pyridyl-4-carboxylate-\kN:N&#x2032;)mercury(II)],
 C15H14Cl2HgN2O4
;
_journal_issue 3
_journal_name_full 'Zeitschrift f\"ur Kristallographie - New Crystal Structures'
_journal_page_first 489
_journal_page_last 491
_journal_paper_doi 10.1515/ncrs-2016-0335
_journal_volume 232
_journal_year 2017
_chemical_formula_moiety 'C15 H14 Cl2 Hg N2 O4'
_chemical_formula_sum 'C15 H14 Cl2 Hg N2 O4'
_chemical_formula_weight 557.77
_space_group_crystal_system triclinic
_space_group_IT_number 2
_space_group_name_Hall '-P 1'
_space_group_name_H-M_alt 'P -1'
_atom_sites_solution_hydrogens geom
_cell_angle_alpha 76.444(2)
_cell_angle_beta 79.660(2)
_cell_angle_gamma 77.353(2)
_cell_formula_units_Z 2
_cell_length_a 7.8177(4)
_cell_length_b 7.9757(4)
_cell_length_c 15.2165(7)
_cell_measurement_reflns_used 12594
_cell_measurement_temperature 295(2)
_cell_measurement_theta_max 28.332
_cell_measurement_theta_min 2.779
_cell_volume 891.71(8)
_computing_cell_refinement 'APEX2 (Bruker, 2007) [10]'
_computing_data_collection 'APEX2 (Bruker, 2007) [10]'
_computing_data_reduction 'APEX2 (Bruker, 2007) [10]'
_computing_molecular_graphics 'PLATON (Spek, 2009)[12]'
_computing_publication_material 'PLATON (Spek, 2009)[12]'
_computing_structure_refinement 'SHELXL97 (Sheldrick, 2015)[11]'
_computing_structure_solution 'ShelXS97 (Sheldrick, 2015)[11]'
_diffrn_ambient_temperature 295(2)
_diffrn_measured_fraction_theta_full 0.996
_diffrn_measured_fraction_theta_max 0.996
_diffrn_measurement_device_type 'Bruker AXS D8-Venture,Triumph-I\m-Cu'
_diffrn_measurement_method '\f and \w'
_diffrn_radiation_type MoK\a
_diffrn_radiation_wavelength 0.71073
_diffrn_reflns_av_R_equivalents 0.0785
_diffrn_reflns_av_unetI/netI 0.0387
_diffrn_reflns_Laue_measured_fraction_full 0.996
_diffrn_reflns_Laue_measured_fraction_max 0.996
_diffrn_reflns_limit_h_max 10
_diffrn_reflns_limit_h_min -10
_diffrn_reflns_limit_k_max 10
_diffrn_reflns_limit_k_min -10
_diffrn_reflns_limit_l_max 20
_diffrn_reflns_limit_l_min -20
_diffrn_reflns_number 41979
_diffrn_reflns_point_group_measured_fraction_full 0.996
_diffrn_reflns_point_group_measured_fraction_max 0.996
_diffrn_reflns_theta_full 28.330
_diffrn_reflns_theta_max 28.332
_diffrn_reflns_theta_min 2.779
_exptl_absorpt_coefficient_mu 8.951
_exptl_absorpt_correction_T_max 0.409
_exptl_absorpt_correction_T_min 0.355
_exptl_absorpt_correction_type multi-scan
_exptl_absorpt_process_details
;
MULABS (Spek, 2009 [12];Blessing,1995[13]) 
;
_exptl_crystal_colour colourless
_exptl_crystal_density_diffrn 2.077
_exptl_crystal_description block
_exptl_crystal_F_000 528
_exptl_crystal_size_max 0.17
_exptl_crystal_size_mid 0.10
_exptl_crystal_size_min 0.10
_refine_diff_density_max 0.588
_refine_diff_density_min -0.690
_refine_diff_density_rms 0.134
_refine_ls_extinction_coef 0.00255(13)
_refine_ls_extinction_expression Fc^*^=kFc[1+0.001xFc^2^\l^3^/sin(2\q)]^-1/4^
_refine_ls_extinction_method SHELXL
_refine_ls_goodness_of_fit_ref 1.076
_refine_ls_hydrogen_treatment constr
_refine_ls_matrix_type full
_refine_ls_number_parameters 218
_refine_ls_number_reflns 4449
_refine_ls_number_restraints 0
_refine_ls_restrained_S_all 1.076
_refine_ls_R_factor_all 0.0486
_refine_ls_R_factor_gt 0.0300
_refine_ls_shift/su_max 0.001
_refine_ls_shift/su_mean 0.000
_refine_ls_structure_factor_coef Fsqd
_refine_ls_weighting_details 'w=1/[\s^2^(Fo^2^)+(0.0011P)^2^+1.2688P] where P=(Fo^2^+2Fc^2^)/3'
_refine_ls_weighting_scheme calc
_refine_ls_wR_factor_gt 0.0376
_refine_ls_wR_factor_ref 0.0408
_reflns_Friedel_coverage 0.000
_reflns_Friedel_fraction_full .
_reflns_Friedel_fraction_max .
_reflns_number_gt 3692
_reflns_number_total 4449
_reflns_threshold_expression 'I > 2\s(I)'
_cod_data_source_file suppl_ncrs-2016-0335_suppl.cif
_cod_data_source_block shelx
_cod_database_code 8106580
_shelx_space_group_comment
;
The symmetry employed for this shelxl refinement is uniquely defined
by the following loop, which should always be used as a source of
symmetry information in preference to the above space-group names.
They are only intended as comments.
;
_shelxl_version_number 2013-4
_publcif_info_exptl_table_max_cols 4
_publcif_info_exptl_table_use_headnotes n

loop_
_space_group_symop_operation_xyz
'x, y, z'
'-x, -y, -z'

loop_
_atom_site_label
_atom_site_type_symbol
_atom_site_fract_x
_atom_site_fract_y
_atom_site_fract_z
_atom_site_U_iso_or_equiv
_atom_site_adp_type
_atom_site_occupancy
_atom_site_site_symmetry_order
_atom_site_calc_flag
_atom_site_refinement_flags_posn
_atom_site_refinement_flags_adp
_atom_site_refinement_flags_occupancy
_atom_site_disorder_assembly
_atom_site_disorder_group
Hg1 Hg 1.01893(2) 0.90756(2) 0.27458(2) 0.03464(6) Uani 1 1 d . . . . .
Cl1 Cl 1.14390(14) 0.69322(14) 0.18746(7) 0.0505(3) Uani 1 1 d . . . . .
Cl2 Cl 1.00820(15) 1.13590(13) 0.34835(7) 0.0512(3) Uani 1 1 d . . . . .
O1 O 0.6055(4) 0.2515(3) 0.63515(18) 0.0493(7) Uani 1 1 d . . . . .
O2 O 0.4854(3) 0.4966(3) 0.68844(15) 0.0337(6) Uani 1 1 d . . . . .
O3 O 0.3511(3) 0.3325(3) 0.96779(16) 0.0379(6) Uani 1 1 d . . . . .
O4 O 0.1587(3) 0.2274(4) 1.08405(18) 0.0562(8) Uani 1 1 d . . . . .
N1 N 0.8569(4) 0.7275(4) 0.40517(19) 0.0336(7) Uani 1 1 d . . . . .
N2 N 0.7534(4) 0.0239(4) 1.19332(19) 0.0323(7) Uani 1 1 d . . . . .
C1 C 0.8628(5) 0.5582(5) 0.4079(2) 0.0330(8) Uani 1 1 d . . . . .
H1 H 0.9271 0.5094 0.3594 0.040 Uiso 1 1 calc R U . . .
C2 C 0.7774(5) 0.4524(5) 0.4797(2) 0.0328(8) Uani 1 1 d . . . . .
H2 H 0.7848 0.3345 0.4795 0.039 Uiso 1 1 calc R U . . .
C3 C 0.6814(4) 0.5234(4) 0.5516(2) 0.0290(8) Uani 1 1 d . . . . .
C4 C 0.6753(5) 0.6977(5) 0.5499(2) 0.0390(9) Uani 1 1 d . . . . .
H4 H 0.6119 0.7493 0.5977 0.047 Uiso 1 1 calc R U . . .
C5 C 0.7657(5) 0.7948(5) 0.4757(2) 0.0403(9) Uani 1 1 d . . . . .
H5 H 0.7626 0.9123 0.4751 0.048 Uiso 1 1 calc R U . . .
C6 C 0.5879(5) 0.4071(5) 0.6290(2) 0.0322(8) Uani 1 1 d . . . . .
C7 C 0.3966(5) 0.3923(4) 0.7679(2) 0.0322(8) Uani 1 1 d . . . . .
H7A H 0.4828 0.3070 0.8017 0.039 Uiso 1 1 calc R U . . .
H7B H 0.3201 0.3301 0.7492 0.039 Uiso 1 1 calc R U . . .
C8 C 0.2897(5) 0.5168(5) 0.8260(2) 0.0342(8) Uani 1 1 d . . . . .
H8A H 0.3656 0.5889 0.8370 0.041 Uiso 1 1 calc R U . . .
H8B H 0.1973 0.5939 0.7931 0.041 Uiso 1 1 calc R U . . .
C9 C 0.2068(5) 0.4246(5) 0.9158(2) 0.0381(9) Uani 1 1 d . . . . .
H9A H 0.1269 0.5087 0.9480 0.046 Uiso 1 1 calc R U . . .
H9B H 0.1405 0.3421 0.9065 0.046 Uiso 1 1 calc R U . . .
C10 C 0.3070(5) 0.2438(5) 1.0509(2) 0.0327(8) Uani 1 1 d . . . . .
C11 C 0.4649(4) 0.1654(4) 1.0990(2) 0.0286(8) Uani 1 1 d . . . . .
C12 C 0.6357(5) 0.1413(5) 1.0527(2) 0.0368(9) Uani 1 1 d . . . . .
H12 H 0.6559 0.1728 0.9894 0.044 Uiso 1 1 calc R U . . .
C13 C 0.7744(5) 0.0698(5) 1.1023(2) 0.0371(9) Uani 1 1 d . . . . .
H13 H 0.8884 0.0527 1.0710 0.045 Uiso 1 1 calc R U . . .
C14 C 0.5897(5) 0.0487(5) 1.2367(2) 0.0339(9) Uani 1 1 d . . . . .
H14 H 0.5737 0.0180 1.3001 0.041 Uiso 1 1 calc R U . . .
C15 C 0.4421(5) 0.1174(5) 1.1931(2) 0.0321(8) Uani 1 1 d . . . . .
H15 H 0.3296 0.1312 1.2263 0.038 Uiso 1 1 calc R U . . .

loop_
_atom_site_aniso_label
_atom_site_aniso_U_11
_atom_site_aniso_U_22
_atom_site_aniso_U_33
_atom_site_aniso_U_23
_atom_site_aniso_U_13
_atom_site_aniso_U_12
Hg1 0.03228(9) 0.03993(9) 0.03242(8) -0.00963(6) -0.00284(5) -0.00698(6)
Cl1 0.0399(6) 0.0651(7) 0.0516(6) -0.0316(5) -0.0018(5) -0.0030(5)
Cl2 0.0599(7) 0.0469(6) 0.0513(6) -0.0231(5) 0.0031(5) -0.0142(5)
O1 0.065(2) 0.0306(15) 0.0453(16) -0.0069(13) 0.0129(14) -0.0107(14)
O2 0.0387(15) 0.0329(14) 0.0261(12) -0.0013(11) 0.0012(11) -0.0090(11)
O3 0.0235(13) 0.0570(17) 0.0273(13) 0.0013(12) -0.0032(11) -0.0058(12)
O4 0.0264(15) 0.089(2) 0.0419(16) 0.0115(15) -0.0012(13) -0.0177(15)
N1 0.0361(18) 0.0376(18) 0.0274(16) -0.0073(13) -0.0005(13) -0.0095(14)
N2 0.0319(17) 0.0319(16) 0.0316(16) -0.0039(13) -0.0066(14) -0.0039(13)
C1 0.030(2) 0.041(2) 0.0277(19) -0.0116(16) -0.0003(15) -0.0045(16)
C2 0.035(2) 0.032(2) 0.033(2) -0.0107(16) -0.0047(16) -0.0050(16)
C3 0.0279(19) 0.033(2) 0.0244(18) -0.0029(15) -0.0047(15) -0.0051(15)
C4 0.050(3) 0.037(2) 0.0280(19) -0.0123(17) 0.0063(17) -0.0084(18)
C5 0.054(3) 0.029(2) 0.037(2) -0.0071(17) 0.0008(19) -0.0117(18)
C6 0.030(2) 0.037(2) 0.0291(19) -0.0049(16) -0.0062(16) -0.0067(16)
C7 0.035(2) 0.0313(19) 0.0268(18) 0.0033(15) -0.0024(15) -0.0097(16)
C8 0.032(2) 0.032(2) 0.034(2) -0.0029(16) -0.0050(16) -0.0015(16)
C9 0.0227(19) 0.050(2) 0.034(2) 0.0002(18) -0.0035(16) -0.0016(17)
C10 0.027(2) 0.041(2) 0.0291(19) -0.0063(16) -0.0014(16) -0.0078(16)
C11 0.0244(19) 0.0308(19) 0.0292(18) -0.0031(15) -0.0007(15) -0.0078(15)
C12 0.032(2) 0.052(2) 0.0251(18) -0.0080(17) -0.0035(16) -0.0060(18)
C13 0.025(2) 0.048(2) 0.036(2) -0.0124(18) 0.0027(16) -0.0023(17)
C14 0.038(2) 0.035(2) 0.0254(18) 0.0021(16) -0.0021(16) -0.0090(17)
C15 0.0245(19) 0.040(2) 0.0295(19) -0.0020(16) 0.0029(15) -0.0119(16)

loop_
_atom_type_symbol
_atom_type_description
_atom_type_scat_dispersion_real
_atom_type_scat_dispersion_imag
_atom_type_scat_source
C C 0.0033 0.0016 'International Tables Vol C Tables 4.2.6.8 and 6.1.1.4'
H H 0.0000 0.0000 'International Tables Vol C Tables 4.2.6.8 and 6.1.1.4'
Cl Cl 0.1484 0.1585 'International Tables Vol C Tables 4.2.6.8 and 6.1.1.4'
Hg Hg -2.3894 9.2266 'International Tables Vol C Tables 4.2.6.8 and 6.1.1.4'
N N 0.0061 0.0033 'International Tables Vol C Tables 4.2.6.8 and 6.1.1.4'
O O 0.0106 0.0060 'International Tables Vol C Tables 4.2.6.8 and 6.1.1.4'

loop_
_geom_angle_atom_site_label_1
_geom_angle_atom_site_label_2
_geom_angle_atom_site_label_3
_geom_angle
_geom_angle_site_symmetry_1
_geom_angle_site_symmetry_3
Cl2 Hg1 Cl1 157.69(4) . .
Cl2 Hg1 N1 95.67(7) . .
Cl1 Hg1 N1 99.38(7) . .
Cl2 Hg1 N2 100.41(7) . 1_564
Cl1 Hg1 N2 95.04(7) . 1_564
N1 Hg1 N2 93.47(10) . 1_564
C6 O2 C7 115.5(3) . .
C10 O3 C9 116.8(3) . .
C1 N1 C5 117.8(3) . .
C1 N1 Hg1 120.7(2) . .
C5 N1 Hg1 121.5(2) . .
C14 N2 C13 117.5(3) . .
C14 N2 Hg1 122.9(2) . 1_546
C13 N2 Hg1 119.6(2) . 1_546
N1 C1 C2 122.7(3) . .
N1 C1 H1 118.7 . .
C2 C1 H1 118.7 . .
C3 C2 C1 119.2(3) . .
C3 C2 H2 120.4 . .
C1 C2 H2 120.4 . .
C4 C3 C2 118.7(3) . .
C4 C3 C6 122.7(3) . .
C2 C3 C6 118.6(3) . .
C3 C4 C5 118.6(3) . .
C3 C4 H4 120.7 . .
C5 C4 H4 120.7 . .
N1 C5 C4 123.0(3) . .
N1 C5 H5 118.5 . .
C4 C5 H5 118.5 . .
O1 C6 O2 124.8(3) . .
O1 C6 C3 123.1(3) . .
O2 C6 C3 112.0(3) . .
O2 C7 C8 107.1(3) . .
O2 C7 H7A 110.3 . .
C8 C7 H7A 110.3 . .
O2 C7 H7B 110.3 . .
C8 C7 H7B 110.3 . .
H7A C7 H7B 108.6 . .
C9 C8 C7 112.8(3) . .
C9 C8 H8A 109.0 . .
C7 C8 H8A 109.0 . .
C9 C8 H8B 109.0 . .
C7 C8 H8B 109.0 . .
H8A C8 H8B 107.8 . .
O3 C9 C8 106.7(3) . .
O3 C9 H9A 110.4 . .
C8 C9 H9A 110.4 . .
O3 C9 H9B 110.4 . .
C8 C9 H9B 110.4 . .
H9A C9 H9B 108.6 . .
O4 C10 O3 124.7(3) . .
O4 C10 C11 123.7(3) . .
O3 C10 C11 111.6(3) . .
C15 C11 C12 118.4(3) . .
C15 C11 C10 119.2(3) . .
C12 C11 C10 122.3(3) . .
C13 C12 C11 118.7(3) . .
C13 C12 H12 120.7 . .
C11 C12 H12 120.7 . .
N2 C13 C12 123.2(3) . .
N2 C13 H13 118.4 . .
C12 C13 H13 118.4 . .
N2 C14 C15 123.7(3) . .
N2 C14 H14 118.2 . .
C15 C14 H14 118.2 . .
C14 C15 C11 118.5(3) . .
C14 C15 H15 120.7 . .
C11 C15 H15 120.7 . .

loop_
_geom_bond_atom_site_label_1
_geom_bond_atom_site_label_2
_geom_bond_distance
_geom_bond_site_symmetry_2
Hg1 Cl2 2.3327(10) .
Hg1 Cl1 2.3453(10) .
Hg1 N1 2.484(3) .
Hg1 N2 2.497(3) 1_564
O1 C6 1.201(4) .
O2 C6 1.328(4) .
O2 C7 1.454(4) .
O3 C10 1.323(4) .
O3 C9 1.457(4) .
O4 C10 1.201(4) .
N1 C1 1.331(4) .
N1 C5 1.333(4) .
N2 C14 1.327(4) .
N2 C13 1.337(4) .
N2 Hg1 2.497(3) 1_546
C1 C2 1.380(5) .
C1 H1 0.9300 .
C2 C3 1.375(5) .
C2 H2 0.9300 .
C3 C4 1.374(5) .
C3 C6 1.502(5) .
C4 C5 1.385(5) .
C4 H4 0.9300 .
C5 H5 0.9300 .
C7 C8 1.499(5) .
C7 H7A 0.9700 .
C7 H7B 0.9700 .
C8 C9 1.499(5) .
C8 H8A 0.9700 .
C8 H8B 0.9700 .
C9 H9A 0.9700 .
C9 H9B 0.9700 .
C10 C11 1.491(5) .
C11 C15 1.382(4) .
C11 C12 1.389(5) .
C12 C13 1.375(5) .
C12 H12 0.9300 .
C13 H13 0.9300 .
C14 C15 1.378(5) .
C14 H14 0.9300 .
C15 H15 0.9300 .

loop_
_geom_torsion_atom_site_label_1
_geom_torsion_atom_site_label_2
_geom_torsion_atom_site_label_3
_geom_torsion_atom_site_label_4
_geom_torsion
_geom_torsion_site_symmetry_1
_geom_torsion_site_symmetry_2
_geom_torsion_site_symmetry_3
_geom_torsion_site_symmetry_4
C5 N1 C1 C2 0.7(5) . . . .
Hg1 N1 C1 C2 178.9(3) . . . .
N1 C1 C2 C3 0.3(5) . . . .
C1 C2 C3 C4 -0.8(5) . . . .
C1 C2 C3 C6 179.5(3) . . . .
C2 C3 C4 C5 0.3(5) . . . .
C6 C3 C4 C5 180.0(3) . . . .
C1 N1 C5 C4 -1.2(6) . . . .
Hg1 N1 C5 C4 -179.4(3) . . . .
C3 C4 C5 N1 0.8(6) . . . .
C7 O2 C6 O1 2.8(5) . . . .
C7 O2 C6 C3 -177.2(3) . . . .
C4 C3 C6 O1 -172.9(4) . . . .
C2 C3 C6 O1 6.8(5) . . . .
C4 C3 C6 O2 7.1(5) . . . .
C2 C3 C6 O2 -173.2(3) . . . .
C6 O2 C7 C8 179.7(3) . . . .
O2 C7 C8 C9 -173.5(3) . . . .
C10 O3 C9 C8 178.9(3) . . . .
C7 C8 C9 O3 67.4(4) . . . .
C9 O3 C10 O4 3.8(6) . . . .
C9 O3 C10 C11 -176.3(3) . . . .
O4 C10 C11 C15 -20.4(6) . . . .
O3 C10 C11 C15 159.7(3) . . . .
O4 C10 C11 C12 160.7(4) . . . .
O3 C10 C11 C12 -19.2(5) . . . .
C15 C11 C12 C13 0.4(5) . . . .
C10 C11 C12 C13 179.3(3) . . . .
C14 N2 C13 C12 0.3(6) . . . .
Hg1 N2 C13 C12 -177.4(3) 1_546 . . .
C11 C12 C13 N2 -0.7(6) . . . .
C13 N2 C14 C15 0.5(5) . . . .
Hg1 N2 C14 C15 178.1(3) 1_546 . . .
N2 C14 C15 C11 -0.8(5) . . . .
C12 C11 C15 C14 0.3(5) . . . .
C10 C11 C15 C14 -178.6(3) . . . .

loop_
_publcif_info_datablock.id
_publcif_info_datablock.publ_exptl
_publcif_info_datablock.publ_geom
_publcif_info_datablock.structure
{d3ceb345-feb1-4433-bc3b-8caffc617bb5} y y y

loop_
_publcif_info_exptl_table_extra_item
sin_theta_over_lambda_max

loop_
_publcif_info_tables.block_id
_publcif_info_tables.reference_item
{d3ceb345-feb1-4433-bc3b-8caffc617bb5} '_publcif_info_datablock.publ_exptl'

loop_
_publcif_info_cif.paper_type
EE
